data_7016613
loop_
_publ_author_name
'Flores, Jaime A.'
'Kobayashi, Yoshihiro'
'Dias, H. V. Rasika'

_publ_section_title
;
 Synthesis and characterization of silver(i) adducts supported solely
 by 1,3,5-triazapentadienyl ligands or by triazapentadienyl and other
 N-donors.
;
_journal_issue 40
_journal_name_full 'Dalton transactions (Cambridge, England : 2003)'
_journal_page_first 10351
_journal_page_last 10359
_journal_paper_doi 10.1039/c1dt10199d
_journal_volume 40
_journal_year 2011
_chemical_formula_sum 'C20 Ag F24 N3'
_chemical_formula_weight 846.10
_chemical_name_common {[N{(C3F7)C(C6F5)N}2]Ag}n
_chemical_name_systematic
;
?
;
_space_group_IT_number 14
_symmetry_cell_setting monoclinic
_symmetry_space_group_name_Hall '-P 2yn'
_symmetry_space_group_name_H-M 'P 1 21/n 1'
_atom_sites_solution_primary direct
_atom_sites_solution_secondary difmap
_audit_creation_method SHELXL-97
_cell_angle_alpha 90.00
_cell_angle_beta 103.430(1)
_cell_angle_gamma 90.00
_cell_formula_units_Z 4
_cell_length_a 12.2939(6)
_cell_length_b 14.3955(6)
_cell_length_c 14.8014(7)
_cell_measurement_reflns_used 6798
_cell_measurement_temperature 100(2)
_cell_measurement_theta_max 28.25
_cell_measurement_theta_min 2.41
_cell_volume 2547.9(2)
_computing_cell_refinement 'Bruker SMART'
_computing_data_collection 'Bruker SMART'
_computing_data_reduction 'Bruker SAINT'
_computing_molecular_graphics 'Bruker SHELXTL'
_computing_publication_material 'Bruker SHELXTL'
_computing_structure_refinement 'SHELXL-97 (Sheldrick, 1997)'
_computing_structure_solution 'SHELXS-97 (Sheldrick, 1990)'
_diffrn_ambient_temperature 100(2)
_diffrn_measured_fraction_theta_full 0.999
_diffrn_measured_fraction_theta_max 0.999
_diffrn_measurement_device_type 'CCD area detector'
_diffrn_measurement_method 'phi and omega scans'
_diffrn_radiation_monochromator graphite
_diffrn_radiation_source 'fine-focus sealed tube'
_diffrn_radiation_type MoK\a
_diffrn_radiation_wavelength 0.71073
_diffrn_reflns_av_R_equivalents 0.0325
_diffrn_reflns_av_sigmaI/netI 0.0281
_diffrn_reflns_limit_h_max 14
_diffrn_reflns_limit_h_min -14
_diffrn_reflns_limit_k_max 17
_diffrn_reflns_limit_k_min -17
_diffrn_reflns_limit_l_max 17
_diffrn_reflns_limit_l_min -17
_diffrn_reflns_number 18231
_diffrn_reflns_theta_full 25.50
_diffrn_reflns_theta_max 25.50
_diffrn_reflns_theta_min 2.00
_exptl_absorpt_coefficient_mu 0.987
_exptl_absorpt_correction_T_max 0.9710
_exptl_absorpt_correction_T_min 0.7190
_exptl_absorpt_correction_type multi-scan
_exptl_absorpt_process_details SADABS
_exptl_crystal_colour colorless
_exptl_crystal_density_diffrn 2.206
_exptl_crystal_density_method 'not measured'
_exptl_crystal_description plates
_exptl_crystal_F_000 1616
_exptl_crystal_size_max 0.36
_exptl_crystal_size_mid 0.19
_exptl_crystal_size_min 0.03
_refine_diff_density_max 2.821
_refine_diff_density_min -1.115
_refine_diff_density_rms 0.197
_refine_ls_extinction_method none
_refine_ls_goodness_of_fit_ref 1.195
_refine_ls_matrix_type full
_refine_ls_number_parameters 433
_refine_ls_number_reflns 4734
_refine_ls_number_restraints 0
_refine_ls_restrained_S_all 1.195
_refine_ls_R_factor_all 0.0790
_refine_ls_R_factor_gt 0.0726
_refine_ls_shift/su_max 0.001
_refine_ls_shift/su_mean 0.000
_refine_ls_structure_factor_coef Fsqd
_refine_ls_weighting_details 'calc w=1/[\s^2^(Fo^2^)+(0.0739P)^2^+24.9237P] where P=(Fo^2^+2Fc^2^)/3'
_refine_ls_weighting_scheme calc
_refine_ls_wR_factor_gt 0.1873
_refine_ls_wR_factor_ref 0.1920
_reflns_number_gt 4224
_reflns_number_total 4734
_reflns_threshold_expression >2sigma(I)
_cod_data_source_file c1dt10199d.txt
_cod_data_source_block dias273s
_cod_depositor_comments
;
The following automatic conversions were performed:

'_symmetry_cell_setting' value 'Monoclinic' changed to 'monoclinic'
according to /home/saulius/struct/CIF-dictionaries/cif_core.dic
dictionary named 'cif_core.dic' version 2.4.1 from 2010-06-29.

Automatic conversion script
Id: cif_fix_values 1715 2011-07-08 13:25:40Z adriana 
;
_cod_original_sg_symbol_H-M P2(1)/n
_cod_database_code 7016613

loop_
_symmetry_equiv_pos_as_xyz
'x, y, z'
'-x+1/2, y+1/2, -z+1/2'
'-x, -y, -z'
'x-1/2, -y-1/2, z-1/2'

loop_
_atom_site_label
_atom_site_type_symbol
_atom_site_fract_x
_atom_site_fract_y
_atom_site_fract_z
_atom_site_U_iso_or_equiv
_atom_site_adp_type
_atom_site_occupancy
_atom_site_symmetry_multiplicity
_atom_site_calc_flag
Ag Ag 0.98777(4) 0.76433(4) 0.73389(4) 0.0259(2) Uani 1 1 d
N1 N 0.8684(5) 0.6994(5) 0.6267(4) 0.0294(13) Uani 1 1 d
N2 N 0.7291(5) 0.6876(5) 0.4928(4) 0.0311(14) Uani 1 1 d
N3 N 0.6032(5) 0.6793(4) 0.3500(4) 0.0238(12) Uani 1 1 d
C1 C 0.8157(6) 0.7300(5) 0.5475(6) 0.0311(17) Uani 1 1 d
C2 C 0.6442(6) 0.7197(5) 0.4290(5) 0.0275(15) Uani 1 1 d
C3 C 0.8724(7) 0.8113(6) 0.5074(6) 0.0375(18) Uani 1 1 d
C4 C 0.9751(8) 0.7779(7) 0.4726(7) 0.049(2) Uani 1 1 d
C5 C 1.0183(10) 0.8427(11) 0.4108(11) 0.083(5) Uani 1 1 d
C6 C 0.5780(6) 0.8035(5) 0.4540(5) 0.0283(15) Uani 1 1 d
C7 C 0.4662(7) 0.7741(5) 0.4779(6) 0.0365(19) Uani 1 1 d
C8 C 0.4128(8) 0.8467(8) 0.5293(8) 0.055(3) Uani 1 1 d
C9 C 0.8244(6) 0.6152(5) 0.6585(5) 0.0304(16) Uani 1 1 d
C10 C 0.8807(8) 0.5326(7) 0.6572(8) 0.053(2) Uani 1 1 d
C11 C 0.8449(9) 0.4507(7) 0.6910(9) 0.062(3) Uani 1 1 d
C12 C 0.7506(8) 0.4512(7) 0.7250(7) 0.049(2) Uani 1 1 d
C13 C 0.6915(8) 0.5315(7) 0.7247(7) 0.051(2) Uani 1 1 d
C14 C 0.7294(8) 0.6136(6) 0.6911(7) 0.044(2) Uani 1 1 d
C15 C 0.6609(5) 0.5974(5) 0.3325(5) 0.0219(14) Uani 1 1 d
C16 C 0.6570(7) 0.5164(6) 0.3810(6) 0.0390(19) Uani 1 1 d
C17 C 0.7127(8) 0.4371(6) 0.3645(7) 0.047(2) Uani 1 1 d
C18 C 0.7698(7) 0.4376(5) 0.2943(6) 0.0381(19) Uani 1 1 d
C19 C 0.7751(8) 0.5169(6) 0.2451(6) 0.041(2) Uani 1 1 d
C20 C 0.7208(7) 0.5952(6) 0.2644(6) 0.0358(18) Uani 1 1 d
F1 F 0.8007(4) 0.8499(4) 0.4342(4) 0.0487(13) Uani 1 1 d
F2 F 0.9031(5) 0.8785(3) 0.5716(4) 0.0491(13) Uani 1 1 d
F3 F 0.9500(7) 0.6924(6) 0.4285(6) 0.104(3) Uani 1 1 d
F4 F 1.0590(6) 0.7598(6) 0.5455(5) 0.088(3) Uani 1 1 d
F5 F 1.1120(6) 0.8129(6) 0.3934(5) 0.083(2) Uani 1 1 d
F6 F 1.0202(12) 0.9222(6) 0.4345(11) 0.183(7) Uani 1 1 d
F7 F 0.9459(8) 0.8314(11) 0.3218(7) 0.148(5) Uani 1 1 d
F8 F 0.6397(4) 0.8484(3) 0.5275(3) 0.0420(11) Uani 1 1 d
F9 F 0.5531(4) 0.8646(3) 0.3829(3) 0.0353(10) Uani 1 1 d
F10 F 0.4839(5) 0.6968(5) 0.5273(5) 0.075(2) Uani 1 1 d
F11 F 0.3914(5) 0.7536(5) 0.4009(5) 0.0644(18) Uani 1 1 d
F12 F 0.4760(7) 0.8491(8) 0.6190(6) 0.117(4) Uani 1 1 d
F13 F 0.3134(5) 0.8225(4) 0.5358(4) 0.0596(16) Uani 1 1 d
F14 F 0.4123(7) 0.9261(4) 0.4957(8) 0.120(4) Uani 1 1 d
F15 F 0.9738(6) 0.5311(4) 0.6258(6) 0.086(2) Uani 1 1 d
F16 F 0.9035(8) 0.3727(5) 0.6903(8) 0.110(3) Uani 1 1 d
F17 F 0.7158(6) 0.3729(4) 0.7571(5) 0.0710(18) Uani 1 1 d
F18 F 0.5966(6) 0.5306(5) 0.7528(5) 0.083(2) Uani 1 1 d
F19 F 0.6701(6) 0.6917(5) 0.6914(5) 0.075(2) Uani 1 1 d
F20 F 0.6006(5) 0.5141(4) 0.4487(5) 0.0651(18) Uani 1 1 d
F21 F 0.7119(7) 0.3605(4) 0.4140(6) 0.092(3) Uani 1 1 d
F22 F 0.8226(5) 0.3611(3) 0.2759(5) 0.0570(15) Uani 1 1 d
F23 F 0.8313(6) 0.5169(4) 0.1788(5) 0.078(2) Uani 1 1 d
F24 F 0.7253(6) 0.6721(4) 0.2143(4) 0.071(2) Uani 1 1 d

loop_
_atom_site_aniso_label
_atom_site_aniso_U_11
_atom_site_aniso_U_22
_atom_site_aniso_U_33
_atom_site_aniso_U_23
_atom_site_aniso_U_13
_atom_site_aniso_U_12
Ag 0.0244(3) 0.0303(3) 0.0247(3) -0.0061(2) 0.0095(2) -0.0062(2)
N1 0.024(3) 0.038(3) 0.027(3) -0.005(3) 0.007(3) -0.007(3)
N2 0.034(3) 0.036(4) 0.022(3) -0.003(3) 0.005(3) 0.002(3)
N3 0.025(3) 0.023(3) 0.026(3) -0.001(2) 0.011(2) 0.000(2)
C1 0.028(4) 0.035(4) 0.034(4) 0.001(3) 0.014(3) 0.003(3)
C2 0.028(4) 0.030(4) 0.030(4) -0.002(3) 0.016(3) 0.000(3)
C3 0.037(4) 0.038(4) 0.041(5) 0.003(4) 0.017(4) -0.002(3)
C4 0.041(5) 0.069(7) 0.043(5) 0.004(5) 0.020(4) -0.001(4)
C5 0.052(7) 0.110(11) 0.102(10) 0.054(9) 0.046(7) 0.023(7)
C6 0.030(4) 0.031(4) 0.026(4) -0.005(3) 0.012(3) 0.003(3)
C7 0.044(5) 0.032(4) 0.042(5) 0.001(3) 0.027(4) 0.001(3)
C8 0.044(5) 0.063(7) 0.066(7) -0.025(5) 0.030(5) -0.004(5)
C9 0.029(4) 0.037(4) 0.022(4) -0.002(3) 0.001(3) -0.008(3)
C10 0.048(5) 0.043(5) 0.076(7) 0.006(5) 0.032(5) -0.004(4)
C11 0.058(6) 0.041(5) 0.094(9) 0.003(5) 0.033(6) 0.001(5)
C12 0.055(6) 0.042(5) 0.053(6) 0.004(4) 0.019(5) -0.019(4)
C13 0.046(5) 0.058(6) 0.058(6) -0.002(5) 0.030(5) -0.012(4)
C14 0.048(5) 0.041(5) 0.050(5) -0.002(4) 0.025(4) -0.001(4)
C15 0.020(3) 0.025(3) 0.020(3) 0.000(3) 0.003(3) 0.002(3)
C16 0.043(5) 0.036(4) 0.048(5) 0.005(4) 0.032(4) 0.003(4)
C17 0.053(5) 0.025(4) 0.074(6) 0.013(4) 0.039(5) 0.007(4)
C18 0.040(4) 0.024(4) 0.057(5) -0.004(3) 0.025(4) 0.007(3)
C19 0.051(5) 0.036(4) 0.046(5) 0.003(4) 0.033(4) 0.009(4)
C20 0.047(5) 0.031(4) 0.036(4) 0.004(3) 0.024(4) 0.008(3)
F1 0.043(3) 0.056(3) 0.049(3) 0.021(2) 0.017(2) 0.001(2)
F2 0.060(3) 0.041(3) 0.053(3) -0.003(2) 0.026(3) -0.018(2)
F3 0.092(5) 0.122(7) 0.124(7) -0.069(6) 0.079(5) -0.040(5)
F4 0.049(4) 0.149(7) 0.078(5) 0.053(5) 0.037(4) 0.026(4)
F5 0.060(4) 0.122(6) 0.082(5) 0.016(4) 0.044(4) 0.002(4)
F6 0.259(14) 0.052(5) 0.333(18) -0.039(7) 0.263(15) -0.041(6)
F7 0.090(6) 0.267(15) 0.095(7) 0.061(9) 0.039(6) 0.015(8)
F8 0.042(3) 0.042(3) 0.046(3) -0.017(2) 0.019(2) 0.000(2)
F9 0.040(3) 0.029(2) 0.044(3) 0.0044(19) 0.024(2) 0.0057(19)
F10 0.068(4) 0.069(4) 0.111(5) 0.037(4) 0.066(4) 0.018(3)
F11 0.038(3) 0.094(5) 0.070(4) -0.035(3) 0.030(3) -0.016(3)
F12 0.081(5) 0.192(10) 0.090(6) -0.066(6) 0.044(5) 0.014(6)
F13 0.055(3) 0.056(3) 0.086(4) -0.007(3) 0.054(3) 0.001(3)
F14 0.127(7) 0.035(3) 0.252(11) 0.010(5) 0.156(8) 0.016(4)
F15 0.072(4) 0.056(4) 0.154(7) 0.024(4) 0.075(5) 0.014(3)
F16 0.116(7) 0.049(4) 0.193(10) 0.028(5) 0.091(7) 0.016(4)
F17 0.083(5) 0.054(4) 0.083(5) 0.013(3) 0.033(4) -0.022(3)
F18 0.081(5) 0.083(5) 0.107(6) 0.013(4) 0.068(4) -0.005(4)
F19 0.082(4) 0.061(4) 0.106(5) 0.013(4) 0.068(4) 0.015(3)
F20 0.086(4) 0.045(3) 0.089(4) 0.023(3) 0.071(4) 0.018(3)
F21 0.122(6) 0.041(3) 0.149(7) 0.041(4) 0.104(6) 0.029(4)
F22 0.064(4) 0.029(3) 0.094(4) 0.002(3) 0.052(3) 0.011(2)
F23 0.125(6) 0.048(3) 0.094(5) 0.017(3) 0.093(5) 0.030(3)
F24 0.117(5) 0.041(3) 0.083(4) 0.029(3) 0.082(4) 0.034(3)

loop_
_atom_type_symbol
_atom_type_description
_atom_type_scat_dispersion_real
_atom_type_scat_dispersion_imag
_atom_type_scat_source
C C 0.0033 0.0016 'International Tables Vol C Tables 4.2.6.8 and 6.1.1.4'
N N 0.0061 0.0033 'International Tables Vol C Tables 4.2.6.8 and 6.1.1.4'
F F 0.0171 0.0103 'International Tables Vol C Tables 4.2.6.8 and 6.1.1.4'
Ag Ag -0.8971 1.1015 'International Tables Vol C Tables 4.2.6.8 and 6.1.1.4'

loop_
_geom_angle_atom_site_label_1
_geom_angle_atom_site_label_2
_geom_angle_atom_site_label_3
_geom_angle
_geom_angle_site_symmetry_3
N1 Ag N3 174.7(2) 4_676
C1 N1 C9 116.0(6) .
C1 N1 Ag 130.6(6) .
C9 N1 Ag 111.9(4) .
C2 N2 C1 131.7(7) .
C2 N3 C15 115.3(6) .
C2 N3 Ag 127.2(5) 4_575
C15 N3 Ag 115.8(4) 4_575
N1 C1 N2 124.4(7) .
N1 C1 C3 115.8(7) .
N2 C1 C3 118.8(7) .
N3 C2 N2 124.4(7) .
N3 C2 C6 116.7(6) .
N2 C2 C6 118.4(6) .
F2 C3 F1 107.1(7) .
F2 C3 C4 110.0(7) .
F1 C3 C4 107.0(7) .
F2 C3 C1 110.5(6) .
F1 C3 C1 110.5(7) .
C4 C3 C1 111.6(7) .
F4 C4 F3 104.6(9) .
F4 C4 C5 107.4(9) .
F3 C4 C5 109.7(10) .
F4 C4 C3 109.2(7) .
F3 C4 C3 108.8(7) .
C5 C4 C3 116.5(9) .
F6 C5 F5 114.4(13) .
F6 C5 F7 110.3(14) .
F5 C5 F7 99.8(12) .
F6 C5 C4 113.9(13) .
F5 C5 C4 111.8(10) .
F7 C5 C4 105.2(12) .
F8 C6 F9 107.5(6) .
F8 C6 C2 109.9(6) .
F9 C6 C2 111.0(6) .
F8 C6 C7 108.1(6) .
F9 C6 C7 107.5(6) .
C2 C6 C7 112.6(6) .
F11 C7 F10 106.3(8) .
F11 C7 C8 106.8(7) .
F10 C7 C8 109.5(8) .
F11 C7 C6 109.9(6) .
F10 C7 C6 108.3(7) .
C8 C7 C6 115.6(7) .
F14 C8 F13 111.0(9) .
F14 C8 F12 108.1(10) .
F13 C8 F12 105.5(9) .
F14 C8 C7 113.1(8) .
F13 C8 C7 112.1(8) .
F12 C8 C7 106.7(9) .
C14 C9 C10 117.7(8) .
C14 C9 N1 122.9(7) .
C10 C9 N1 119.4(7) .
F15 C10 C9 119.6(8) .
F15 C10 C11 118.8(9) .
C9 C10 C11 121.6(9) .
F16 C11 C12 120.8(9) .
F16 C11 C10 119.6(9) .
C12 C11 C10 119.6(9) .
F17 C12 C13 120.2(9) .
F17 C12 C11 119.8(9) .
C13 C12 C11 120.0(8) .
F18 C13 C12 119.8(9) .
F18 C13 C14 120.5(9) .
C12 C13 C14 119.6(8) .
F19 C14 C9 119.9(8) .
F19 C14 C13 118.6(8) .
C9 C14 C13 121.5(8) .
C16 C15 C20 116.8(7) .
C16 C15 N3 121.7(6) .
C20 C15 N3 121.5(6) .
F20 C16 C15 119.7(7) .
F20 C16 C17 118.3(7) .
C15 C16 C17 122.0(7) .
F21 C17 C16 121.4(8) .
F21 C17 C18 119.4(7) .
C16 C17 C18 119.2(7) .
F22 C18 C19 119.7(7) .
F22 C18 C17 120.2(7) .
C19 C18 C17 120.1(7) .
F23 C19 C18 119.5(7) .
F23 C19 C20 121.0(7) .
C18 C19 C20 119.4(7) .
F24 C20 C19 118.6(7) .
F24 C20 C15 118.9(7) .
C19 C20 C15 122.5(7) .

loop_
_geom_bond_atom_site_label_1
_geom_bond_atom_site_label_2
_geom_bond_distance
_geom_bond_site_symmetry_2
Ag N1 2.113(6) .
Ag N3 2.120(6) 4_676
N1 C1 1.278(10) .
N1 C9 1.450(10) .
N2 C2 1.318(10) .
N2 C1 1.327(10) .
N3 C2 1.298(9) .
N3 C15 1.430(9) .
N3 Ag 2.120(6) 4_575
C1 C3 1.549(11) .
C2 C6 1.547(10) .
C3 F2 1.347(10) .
C3 F1 1.349(10) .
C3 C4 1.546(12) .
C4 F4 1.335(12) .
C4 F3 1.393(13) .
C4 C5 1.488(14) .
C5 F6 1.195(18) .
C5 F5 1.309(13) .
C5 F7 1.418(19) .
C6 F8 1.340(9) .
C6 F9 1.351(9) .
C6 C7 1.555(10) .
C7 F11 1.320(11) .
C7 F10 1.322(10) .
C7 C8 1.527(11) .
C8 F14 1.246(13) .
C8 F13 1.296(11) .
C8 F12 1.374(14) .
C9 C14 1.363(11) .
C9 C10 1.377(12) .
C10 F15 1.332(11) .
C10 C11 1.391(14) .
C11 F16 1.337(12) .
C11 C12 1.367(14) .
C12 F17 1.332(10) .
C12 C13 1.365(14) .
C13 F18 1.327(11) .
C13 C14 1.403(13) .
C14 F19 1.341(11) .
C15 C16 1.376(10) .
C15 C20 1.381(10) .
C16 F20 1.346(9) .
C16 C17 1.382(11) .
C17 F21 1.325(10) .
C17 C18 1.383(12) .
C18 F22 1.337(9) .
C18 C19 1.363(12) .
C19 F23 1.326(9) .
C19 C20 1.374(11) .
C20 F24 1.340(9) .
